data_7045354
loop_
_publ_author_name
'Xiao, Zhi-Zun'
'Han, Li-Juan'
'Wang, Zhong-Jie'
'Zheng, He-Gen'

_publ_section_title
;
 Three Zn(ii)-based MOFs for luminescence sensing of Fe<sup>3+</sup> and
 Cr<sub>2</sub>O<sub>7</sub><sup>2-</sup> ions.
;
_journal_issue 10
_journal_name_full 'Dalton transactions (Cambridge, England : 2003)'
_journal_page_first 3298
_journal_page_last 3302
_journal_paper_doi 10.1039/c7dt04659f
_journal_volume 47
_journal_year 2018
_chemical_formula_sum 'C33 H37 N2 O8 Zn'
_chemical_formula_weight 655.01
_space_group_crystal_system monoclinic
_space_group_IT_number 14
_space_group_name_Hall '-P 2ybc'
_space_group_name_H-M_alt 'P 1 21/c 1'
_symmetry_space_group_name_Hall '-P 2ybc'
_symmetry_space_group_name_H-M 'P 1 21/c 1'
_atom_sites_solution_hydrogens mixed
_audit_creation_method SHELXL-2018/1
_audit_update_record
;
2018-01-21 deposited with the CCDC.
2018-01-23 downloaded from the CCDC.
;
_cell_angle_alpha 90
_cell_angle_beta 90.4121(11)
_cell_angle_gamma 90
_cell_formula_units_Z 4
_cell_length_a 9.2019(4)
_cell_length_b 13.4743(6)
_cell_length_c 25.3334(10)
_cell_measurement_reflns_used 9891
_cell_measurement_temperature 293(2)
_cell_measurement_theta_max 27.63
_cell_measurement_theta_min 2.67
_cell_volume 3141.0(2)
_computing_cell_refinement 'Bruker SMART'
_computing_data_collection 'Bruker SMART'
_computing_data_reduction 'Bruker SAINT'
_computing_molecular_graphics 'Bruker SHELXTL'
_computing_publication_material 'Bruker SHELXTL'
_computing_structure_refinement 'SHELXL-2018/1 (Sheldrick, 2018)'
_computing_structure_solution 'Bruker SHELXTL'
_diffrn_ambient_temperature 293(2)
_diffrn_measured_fraction_theta_full 0.998
_diffrn_measured_fraction_theta_max 0.978
_diffrn_measurement_device_type 'CCD area detector'
_diffrn_measurement_method 'phi and omega scans'
_diffrn_radiation_type MoK\a
_diffrn_radiation_wavelength 0.71073
_diffrn_reflns_av_R_equivalents 0.0411
_diffrn_reflns_av_unetI/netI 0.0376
_diffrn_reflns_Laue_measured_fraction_full 0.998
_diffrn_reflns_Laue_measured_fraction_max 0.978
_diffrn_reflns_limit_h_max 11
_diffrn_reflns_limit_h_min -11
_diffrn_reflns_limit_k_max 16
_diffrn_reflns_limit_k_min -17
_diffrn_reflns_limit_l_max 32
_diffrn_reflns_limit_l_min -32
_diffrn_reflns_number 27618
_diffrn_reflns_point_group_measured_fraction_full 0.998
_diffrn_reflns_point_group_measured_fraction_max 0.978
_diffrn_reflns_theta_full 25.242
_diffrn_reflns_theta_max 27.733
_diffrn_reflns_theta_min 2.207
_exptl_absorpt_coefficient_mu 0.836
_exptl_crystal_colour yellow
_exptl_crystal_density_diffrn 1.385
_exptl_crystal_description block
_exptl_crystal_F_000 1372
_exptl_crystal_size_max 0.2
_exptl_crystal_size_mid 0.17
_exptl_crystal_size_min 0.13
_refine_diff_density_max 0.316
_refine_diff_density_min -0.628
_refine_diff_density_rms 0.062
_refine_ls_extinction_method none
_refine_ls_goodness_of_fit_ref 1.028
_refine_ls_hydrogen_treatment constr
_refine_ls_matrix_type full
_refine_ls_number_parameters 419
_refine_ls_number_reflns 7221
_refine_ls_number_restraints 12
_refine_ls_restrained_S_all 1.032
_refine_ls_R_factor_all 0.0456
_refine_ls_R_factor_gt 0.0352
_refine_ls_shift/su_max 0.001
_refine_ls_shift/su_mean 0.000
_refine_ls_structure_factor_coef Fsqd
_refine_ls_weighting_details 'w=1/[\s^2^(Fo^2^)+(0.0461P)^2^+1.8431P] where P=(Fo^2^+2Fc^2^)/3'
_refine_ls_weighting_scheme calc
_refine_ls_wR_factor_gt 0.0883
_refine_ls_wR_factor_ref 0.0935
_reflns_Friedel_coverage 0.000
_reflns_number_gt 6103
_reflns_number_total 7221
_reflns_threshold_expression 'I > 2\s(I)'
_cod_data_source_file c7dt04659f2.cif
_cod_data_source_block 2
_cod_depositor_comments 'Adding full bibliography for 7045353--7045355.cif.'
_cod_database_code 7045354
_shelx_shelxl_version_number 2018/1
_shelx_space_group_comment
;
The symmetry employed for this shelxl refinement is uniquely defined
by the following loop, which should always be used as a source of
symmetry information in preference to the above space-group names.
They are only intended as comments.
;

loop_
_space_group_symop_operation_xyz
'x, y, z'
'-x, y+1/2, -z+1/2'
'-x, -y, -z'
'x, -y-1/2, z-1/2'

loop_
_atom_site_label
_atom_site_type_symbol
_atom_site_fract_x
_atom_site_fract_y
_atom_site_fract_z
_atom_site_U_iso_or_equiv
_atom_site_adp_type
_atom_site_occupancy
_atom_site_site_symmetry_order
_atom_site_calc_flag
_atom_site_refinement_flags_posn
_atom_site_refinement_flags_adp
_atom_site_refinement_flags_occupancy
_atom_site_disorder_assembly
_atom_site_disorder_group
C7 C 1.1453(2) 0.39931(14) 0.93066(7) 0.0188(4) Uani 1 1 d . . . . .
C8 C 1.1253(2) 0.09402(14) 0.57679(7) 0.0198(4) Uani 1 1 d . . . . .
C9 C 1.1425(2) 0.19514(14) 0.65944(7) 0.0217(4) Uani 1 1 d . . . . .
H9 H 1.051088 0.221184 0.651857 0.026 Uiso 1 1 calc R U . . .
C11 C 1.2231(2) 0.34485(14) 0.88727(7) 0.0194(4) Uani 1 1 d . . . . .
C12 C 1.2073(2) 0.13021(14) 0.62365(7) 0.0185(4) Uani 1 1 d . . . . .
C13 C 0.0071(2) 0.41929(15) 0.53336(8) 0.0248(4) Uani 1 1 d . . . . .
H13 H 0.012556 0.364807 0.555824 0.030 Uiso 1 1 calc R U . . .
C14 C 0.2459(2) 0.36896(15) 0.50138(8) 0.0250(4) Uani 1 1 d . . . . .
H14 H 0.231505 0.312071 0.521461 0.030 Uiso 1 1 calc R U . . .
C15 C 1.4178(2) 0.12073(15) 0.67994(7) 0.0235(4) Uani 1 1 d . . . . .
H15 H 1.511185 0.097463 0.686844 0.028 Uiso 1 1 calc R U . . .
C17 C 1.3485(2) 0.18281(15) 0.71578(7) 0.0220(4) Uani 1 1 d . . . . .
C19 C 0.1157(2) 0.52106(15) 0.46509(8) 0.0240(4) Uani 1 1 d . . . . .
C21 C 1.1803(2) 0.24984(15) 0.87239(8) 0.0242(4) Uani 1 1 d . . . . .
H21 H 1.107111 0.217572 0.890819 0.029 Uiso 1 1 calc R U . . .
C22 C 1.2468(2) 0.20290(16) 0.82991(8) 0.0279(4) Uani 1 1 d . . . . .
H22 H 1.218279 0.139339 0.819977 0.033 Uiso 1 1 calc R U . . .
C23 C 1.3464(2) 0.09433(14) 0.63429(7) 0.0218(4) Uani 1 1 d . . . . .
H23 H 1.391264 0.052224 0.610305 0.026 Uiso 1 1 calc R U . . .
C26 C 0.4923(2) 0.30361(15) 0.48377(7) 0.0231(4) Uani 1 1 d . . . . .
C27 C 1.2117(2) 0.22123(15) 0.70581(8) 0.0237(4) Uani 1 1 d . . . . .
H27 H 1.167533 0.263635 0.729805 0.028 Uiso 1 1 calc R U . . .
C29 C 0.3758(2) 0.37668(15) 0.47834(8) 0.0260(4) Uani 1 1 d . . . . .
H29 H 0.393159 0.432207 0.457510 0.031 Uiso 1 1 calc R U . . .
C31 C 0.6335(2) 0.33078(15) 0.46982(8) 0.0260(4) Uani 1 1 d . . . . .
H31 H 0.651405 0.393591 0.456102 0.031 Uiso 1 1 calc R U . . .
C33 C 0.7452(2) 0.26500(15) 0.47635(8) 0.0235(4) Uani 1 1 d . . . . .
H33 H 0.838465 0.284534 0.466936 0.028 Uiso 1 1 calc R U . . .
C35 C 1.3556(2) 0.25136(16) 0.80256(7) 0.0253(4) Uani 1 1 d . . . . .
C37 C 1.4017(2) 0.34502(17) 0.81722(8) 0.0271(4) Uani 1 1 d . . . . .
H37 H 1.475819 0.376579 0.798948 0.032 Uiso 1 1 calc R U . . .
C38 C 0.1236(2) 0.43797(15) 0.49917(8) 0.0229(4) Uani 1 1 d . . . . .
C39 C 1.3353(2) 0.39130(16) 0.85977(8) 0.0249(4) Uani 1 1 d . . . . .
H39 H 1.365988 0.454170 0.870086 0.030 Uiso 1 1 calc R U . . .
C42 C 0.5900(2) 0.14576(16) 0.50849(8) 0.0252(4) Uani 1 1 d . . . . .
H42 H 0.575209 0.082147 0.521652 0.030 Uiso 1 1 calc R U . . .
C44 C 0.4720(2) 0.20761(16) 0.50282(9) 0.0279(4) Uani 1 1 d . . . . .
H44 H 0.379541 0.185573 0.511621 0.033 Uiso 1 1 calc R U . . .
C46 C 0.2312(2) 0.62086(16) 0.39709(8) 0.0285(4) Uani 1 1 d . . . . .
H46A H 0.204108 0.681066 0.415563 0.034 Uiso 1 1 calc R U . . .
H46B H 0.162058 0.609732 0.368619 0.034 Uiso 1 1 calc R U . . .
C47 C 0.3837(2) 0.63012(17) 0.37544(10) 0.0351(5) Uani 1 1 d . . . . .
H47A H 0.389450 0.690602 0.354793 0.042 Uiso 1 1 calc R U . . .
H47B H 0.451156 0.636582 0.404837 0.042 Uiso 1 1 calc R U . . .
C52 C 0.6786(5) 0.4933(4) 0.3540(2) 0.0368(13) Uani 0.510(7) 1 d . . P A 1
H52A H 0.642034 0.429615 0.365807 0.044 Uiso 0.510(7) 1 calc R U P A 1
H52B H 0.680187 0.537207 0.384404 0.044 Uiso 0.510(7) 1 calc R U P A 1
C53 C 0.4320(3) 0.5440(2) 0.34130(14) 0.0617(9) Uani 1 1 d . U . . .
H53A H 0.424005 0.485386 0.363326 0.074 Uiso 0.510(7) 1 calc R U P A 1
H53B H 0.358144 0.537278 0.314012 0.074 Uiso 0.510(7) 1 calc R U P A 1
H53C H 0.406531 0.553899 0.304455 0.074 Uiso 0.490(7) 1 calc R U P A 2
H53D H 0.392524 0.481321 0.353430 0.074 Uiso 0.490(7) 1 calc R U P A 2
C54 C 0.8440(3) 0.4783(3) 0.33415(14) 0.0684(9) Uani 1 1 d . . . . .
H54A H 0.843337 0.445510 0.300516 0.103 Uiso 0.510(7) 1 calc R U P A 1
H54B H 0.896641 0.438708 0.359319 0.103 Uiso 0.510(7) 1 calc R U P A 1
H54C H 0.890195 0.541905 0.330821 0.103 Uiso 0.510(7) 1 calc R U P A 1
H54D H 0.897471 0.431282 0.313482 0.103 Uiso 0.490(7) 1 calc R U P A 2
H54E H 0.862995 0.466877 0.370960 0.103 Uiso 0.490(7) 1 calc R U P A 2
H54F H 0.873717 0.544410 0.325014 0.103 Uiso 0.490(7) 1 calc R U P A 2
C57 C 0.5734(5) 0.5349(3) 0.31396(17) 0.0290(12) Uani 0.510(7) 1 d . . P A 1
H57A H 0.605953 0.599333 0.301684 0.035 Uiso 0.510(7) 1 calc R U P A 1
H57B H 0.564734 0.490782 0.283865 0.035 Uiso 0.510(7) 1 calc R U P A 1
N3 N 0.72589(17) 0.17337(11) 0.49580(6) 0.0181(3) Uani 1 1 d . . . . .
O3 O 0.23203(15) 0.53758(11) 0.43288(6) 0.0294(3) Uani 1 1 d . . . . .
O5 O 1.03631(15) 0.35823(10) 0.95133(5) 0.0240(3) Uani 1 1 d . . . . .
O6 O 1.17383(16) 0.01875(10) 0.55348(5) 0.0272(3) Uani 1 1 d . . . . .
O7 O 1.42801(15) 0.20600(12) 0.76046(5) 0.0319(4) Uani 1 1 d . . . . .
O9 O 1.19226(16) 0.48379(11) 0.94247(5) 0.0280(3) Uani 1 1 d . . . . .
O21 O 1.01079(16) 0.13961(11) 0.56409(5) 0.0287(3) Uani 1 1 d . . . . .
Zn1 Zn 0.89438(2) 0.07953(2) 0.50382(2) 0.01534(7) Uani 1 1 d . . . . .
O1 O 0.8508(2) 0.21562(14) 0.21393(6) 0.0457(4) Uani 1 1 d . . . . .
N2 N 0.8326(2) 0.15722(15) 0.29780(7) 0.0325(4) Uani 1 1 d . . . . .
C3 C 0.8035(3) 0.22148(18) 0.25944(9) 0.0341(5) Uani 1 1 d . . . . .
H3 H 0.743197 0.274777 0.267337 0.041 Uiso 1 1 calc R U . . .
C4 C 0.7804(3) 0.1724(2) 0.35127(9) 0.0397(6) Uani 1 1 d . . . . .
H4A H 0.861498 0.183807 0.374519 0.060 Uiso 1 1 calc R U . . .
H4B H 0.728406 0.114498 0.362620 0.060 Uiso 1 1 calc R U . . .
H4C H 0.716775 0.228834 0.351948 0.060 Uiso 1 1 calc R U . . .
C0AA C 0.9258(3) 0.0725(2) 0.28819(11) 0.0482(7) Uani 1 1 d . . . . .
H0AA H 0.875026 0.012568 0.297002 0.072 Uiso 1 1 calc R U . . .
H0AB H 1.011978 0.077834 0.309600 0.072 Uiso 1 1 calc R U . . .
H0AC H 0.952235 0.070940 0.251608 0.072 Uiso 1 1 calc R U . . .
O1W O 0.7732(3) 0.1120(2) 0.65898(13) 0.1092(12) Uani 1 1 d . U . . .
H1WA H 0.789629 0.162551 0.678035 0.164 Uiso 1 1 d R U . . .
H1WB H 0.831289 0.113431 0.633025 0.164 Uiso 1 1 d R U . . .
C57' C 0.6145(5) 0.5517(4) 0.3519(2) 0.0349(15) Uani 0.490(7) 1 d . . P A 2
H57C H 0.650418 0.614687 0.338828 0.042 Uiso 0.490(7) 1 calc R U P A 2
H57D H 0.635183 0.548123 0.389434 0.042 Uiso 0.490(7) 1 calc R U P A 2
C52' C 0.6902(6) 0.4670(5) 0.3236(3) 0.0460(16) Uani 0.490(7) 1 d . . P A 2
H52C H 0.656008 0.403553 0.336716 0.055 Uiso 0.490(7) 1 calc R U P A 2
H52D H 0.670890 0.470187 0.285927 0.055 Uiso 0.490(7) 1 calc R U P A 2

loop_
_atom_site_aniso_label
_atom_site_aniso_U_11
_atom_site_aniso_U_22
_atom_site_aniso_U_33
_atom_site_aniso_U_23
_atom_site_aniso_U_13
_atom_site_aniso_U_12
C7 0.0183(9) 0.0242(10) 0.0137(8) -0.0014(7) -0.0031(7) -0.0004(7)
C8 0.0212(9) 0.0241(10) 0.0141(8) 0.0008(7) 0.0022(7) -0.0012(7)
C9 0.0202(9) 0.0241(10) 0.0207(9) -0.0006(7) -0.0021(7) 0.0039(8)
C11 0.0180(9) 0.0254(10) 0.0147(8) -0.0033(7) -0.0015(7) -0.0005(7)
C12 0.0203(9) 0.0194(9) 0.0157(8) 0.0002(7) 0.0008(7) -0.0004(7)
C13 0.0232(10) 0.0244(10) 0.0266(10) 0.0047(8) -0.0023(8) 0.0092(8)
C14 0.0238(10) 0.0227(10) 0.0285(10) 0.0035(8) -0.0029(8) 0.0096(8)
C15 0.0161(9) 0.0314(11) 0.0231(9) -0.0052(8) -0.0009(7) 0.0041(8)
C17 0.0192(9) 0.0285(10) 0.0182(9) -0.0062(7) -0.0024(7) -0.0014(8)
C19 0.0214(9) 0.0253(10) 0.0252(9) -0.0004(8) -0.0017(8) 0.0065(8)
C21 0.0227(10) 0.0268(10) 0.0230(9) -0.0024(8) 0.0002(8) -0.0032(8)
C22 0.0288(11) 0.0262(10) 0.0285(10) -0.0090(8) -0.0038(9) -0.0014(8)
C23 0.0219(9) 0.0252(10) 0.0182(9) -0.0060(7) 0.0015(7) 0.0036(8)
C26 0.0223(10) 0.0251(10) 0.0218(9) 0.0003(7) -0.0015(8) 0.0081(8)
C27 0.0234(10) 0.0264(10) 0.0215(9) -0.0077(8) 0.0000(8) 0.0055(8)
C29 0.0243(10) 0.0233(10) 0.0304(10) 0.0038(8) -0.0011(8) 0.0087(8)
C31 0.0248(10) 0.0221(10) 0.0309(10) 0.0049(8) 0.0023(8) 0.0054(8)
C33 0.0194(9) 0.0240(10) 0.0269(9) 0.0018(8) 0.0016(8) 0.0035(8)
C35 0.0197(9) 0.0379(11) 0.0183(9) -0.0089(8) -0.0044(7) 0.0055(8)
C37 0.0217(10) 0.0383(12) 0.0214(9) -0.0063(8) 0.0034(8) -0.0062(9)
C38 0.0204(9) 0.0224(10) 0.0259(10) -0.0006(7) -0.0042(8) 0.0084(7)
C39 0.0225(10) 0.0292(10) 0.0231(9) -0.0058(8) 0.0008(8) -0.0058(8)
C42 0.0209(10) 0.0225(10) 0.0324(10) 0.0058(8) 0.0041(8) 0.0049(8)
C44 0.0172(9) 0.0288(11) 0.0378(11) 0.0038(9) 0.0035(8) 0.0040(8)
C46 0.0291(11) 0.0275(11) 0.0290(10) 0.0059(8) 0.0024(9) 0.0073(9)
C47 0.0300(11) 0.0341(12) 0.0413(12) 0.0093(10) -0.0019(10) -0.0018(10)
C52 0.033(3) 0.038(3) 0.040(3) 0.002(2) 0.007(2) 0.010(2)
C53 0.0557(18) 0.0391(15) 0.091(2) 0.0180(15) 0.0435(17) 0.0119(13)
C54 0.0395(16) 0.090(3) 0.075(2) -0.0095(19) 0.0079(15) -0.0096(17)
C57 0.032(2) 0.031(2) 0.024(2) -0.0011(17) 0.0048(18) -0.0025(18)
N3 0.0168(7) 0.0194(8) 0.0182(7) -0.0014(6) 0.0003(6) 0.0067(6)
O3 0.0235(7) 0.0306(8) 0.0343(8) 0.0104(6) 0.0050(6) 0.0115(6)
O5 0.0210(7) 0.0276(7) 0.0236(7) -0.0065(6) 0.0065(5) -0.0061(6)
O6 0.0301(8) 0.0268(7) 0.0247(7) -0.0089(6) -0.0074(6) 0.0071(6)
O7 0.0201(7) 0.0519(10) 0.0236(7) -0.0192(7) -0.0047(6) 0.0073(7)
O9 0.0307(8) 0.0275(8) 0.0261(7) -0.0095(6) 0.0100(6) -0.0099(6)
O21 0.0257(7) 0.0376(8) 0.0228(7) -0.0083(6) -0.0071(6) 0.0094(6)
Zn1 0.01469(11) 0.01836(11) 0.01297(10) 0.00047(7) -0.00023(7) 0.00665(8)
O1 0.0540(11) 0.0550(11) 0.0280(8) 0.0092(8) -0.0016(8) -0.0152(9)
N2 0.0337(10) 0.0376(11) 0.0262(9) 0.0051(8) -0.0017(8) -0.0016(8)
C3 0.0315(12) 0.0409(13) 0.0299(11) 0.0059(9) -0.0063(9) -0.0084(10)
C4 0.0393(13) 0.0542(15) 0.0257(11) 0.0063(10) -0.0028(10) 0.0019(11)
C0AA 0.0534(17) 0.0448(15) 0.0464(15) 0.0064(12) 0.0082(13) 0.0075(13)
O1W 0.0753(18) 0.119(2) 0.134(3) -0.071(2) 0.0480(18) -0.0342(17)
C57' 0.029(3) 0.032(3) 0.044(3) 0.006(2) 0.004(2) -0.002(2)
C52' 0.033(3) 0.049(3) 0.056(4) -0.010(3) 0.009(3) 0.004(2)

loop_
_atom_type_symbol
_atom_type_description
_atom_type_scat_dispersion_real
_atom_type_scat_dispersion_imag
_atom_type_scat_source
C C 0.0033 0.0016 'International Tables Vol C Tables 4.2.6.8 and 6.1.1.4'
H H 0.0000 0.0000 'International Tables Vol C Tables 4.2.6.8 and 6.1.1.4'
N N 0.0061 0.0033 'International Tables Vol C Tables 4.2.6.8 and 6.1.1.4'
O O 0.0106 0.0060 'International Tables Vol C Tables 4.2.6.8 and 6.1.1.4'
Zn Zn 0.2839 1.4301 'International Tables Vol C Tables 4.2.6.8 and 6.1.1.4'

loop_
_geom_angle_atom_site_label_1
_geom_angle_atom_site_label_2
_geom_angle_atom_site_label_3
_geom_angle
_geom_angle_site_symmetry_1
_geom_angle_site_symmetry_3
O9 C7 O5 124.96(18) . .
O9 C7 C11 116.83(17) . .
O5 C7 C11 118.18(16) . .
O6 C8 O21 124.93(17) . .
O6 C8 C12 117.45(17) . .
O21 C8 C12 117.60(17) . .
C27 C9 C12 121.08(18) . .
C27 C9 H9 119.5 . .
C12 C9 H9 119.5 . .
C21 C11 C39 119.09(18) . .
C21 C11 C7 120.70(17) . .
C39 C11 C7 120.15(17) . .
C23 C12 C9 119.19(16) . .
C23 C12 C8 120.11(16) . .
C9 C12 C8 120.55(17) . .
C19 C13 C38 122.58(18) 3_566 .
C19 C13 H13 118.7 3_566 .
C38 C13 H13 118.7 . .
C29 C14 C38 128.64(19) . .
C29 C14 H14 115.7 . .
C38 C14 H14 115.7 . .
C23 C15 C17 119.09(18) . .
C23 C15 H15 120.5 . .
C17 C15 H15 120.5 . .
O7 C17 C27 122.82(17) . .
O7 C17 C15 115.36(17) . .
C27 C17 C15 121.77(17) . .
O3 C19 C13 124.28(18) . 3_566
O3 C19 C38 117.07(17) . .
C13 C19 C38 118.64(19) 3_566 .
C11 C21 C22 120.11(19) . .
C11 C21 H21 119.9 . .
C22 C21 H21 119.9 . .
C35 C22 C21 119.70(19) . .
C35 C22 H22 120.2 . .
C21 C22 H22 120.2 . .
C15 C23 C12 120.44(17) . .
C15 C23 H23 119.8 . .
C12 C23 H23 119.8 . .
C44 C26 C31 117.22(18) . .
C44 C26 C29 123.94(19) . .
C31 C26 C29 118.83(18) . .
C9 C27 C17 118.36(18) . .
C9 C27 H27 120.8 . .
C17 C27 H27 120.8 . .
C14 C29 C26 124.31(19) . .
C14 C29 H29 117.8 . .
C26 C29 H29 117.8 . .
C33 C31 C26 119.97(19) . .
C33 C31 H31 120.0 . .
C26 C31 H31 120.0 . .
N3 C33 C31 122.65(19) . .
N3 C33 H33 118.7 . .
C31 C33 H33 118.7 . .
C37 C35 C22 121.18(18) . .
C37 C35 O7 117.14(19) . .
C22 C35 O7 121.62(19) . .
C35 C37 C39 118.83(19) . .
C35 C37 H37 120.6 . .
C39 C37 H37 120.6 . .
C13 C38 C19 118.78(17) . .
C13 C38 C14 116.94(18) . .
C19 C38 C14 124.28(19) . .
C37 C39 C11 121.06(19) . .
C37 C39 H39 119.5 . .
C11 C39 H39 119.5 . .
N3 C42 C44 122.78(19) . .
N3 C42 H42 118.6 . .
C44 C42 H42 118.6 . .
C42 C44 C26 119.43(19) . .
C42 C44 H44 120.3 . .
C26 C44 H44 120.3 . .
O3 C46 C47 106.90(16) . .
O3 C46 H46A 110.3 . .
C47 C46 H46A 110.3 . .
O3 C46 H46B 110.3 . .
C47 C46 H46B 110.3 . .
H46A C46 H46B 108.6 . .
C53 C47 C46 114.8(2) . .
C53 C47 H47A 108.6 . .
C46 C47 H47A 108.6 . .
C53 C47 H47B 108.6 . .
C46 C47 H47B 108.6 . .
H47A C47 H47B 107.5 . .
C57 C52 C54 116.0(4) . .
C57 C52 H52A 108.3 . .
C54 C52 H52A 108.3 . .
C57 C52 H52B 108.3 . .
C54 C52 H52B 108.3 . .
H52A C52 H52B 107.4 . .
C57 C53 C47 126.2(3) . .
C47 C53 C57' 99.0(3) . .
C57 C53 H53A 105.8 . .
C47 C53 H53A 105.8 . .
C57 C53 H53B 105.8 . .
C47 C53 H53B 105.8 . .
H53A C53 H53B 106.2 . .
C47 C53 H53C 112.0 . .
C57' C53 H53C 112.0 . .
C47 C53 H53D 112.0 . .
C57' C53 H53D 112.0 . .
H53C C53 H53D 109.7 . .
C52 C54 H54A 109.5 . .
C52 C54 H54B 109.5 . .
H54A C54 H54B 109.5 . .
C52 C54 H54C 109.5 . .
H54A C54 H54C 109.5 . .
H54B C54 H54C 109.5 . .
C52' C54 H54D 109.5 . .
C52' C54 H54E 109.5 . .
H54D C54 H54E 109.5 . .
C52' C54 H54F 109.5 . .
H54D C54 H54F 109.5 . .
H54E C54 H54F 109.5 . .
C53 C57 C52 106.1(4) . .
C53 C57 H57A 110.5 . .
C52 C57 H57A 110.5 . .
C53 C57 H57B 110.5 . .
C52 C57 H57B 110.5 . .
H57A C57 H57B 108.7 . .
C33 N3 C42 117.92(16) . .
C33 N3 Zn1 120.77(13) . .
C42 N3 Zn1 121.29(13) . .
C19 O3 C46 120.02(15) . .
C7 O5 Zn1 126.97(12) . 4_566
C8 O6 Zn1 137.95(13) . 3_756
C17 O7 C35 118.10(15) . .
C7 O9 Zn1 126.69(13) . 2_756
C8 O21 Zn1 115.73(12) . .
N3 Zn1 O21 103.17(6) . .
N3 Zn1 O9 99.22(6) . 2_746
O21 Zn1 O9 87.54(6) . 2_746
N3 Zn1 O5 99.89(6) . 4_565
O21 Zn1 O5 89.40(6) . 4_565
O9 Zn1 O5 160.85(5) 2_746 4_565
N3 Zn1 O6 95.88(6) . 3_756
O21 Zn1 O6 160.77(6) . 3_756
O9 Zn1 O6 86.84(6) 2_746 3_756
O5 Zn1 O6 89.90(6) 4_565 3_756
N3 Zn1 Zn1 167.14(4) . 3_756
O21 Zn1 Zn1 89.69(4) . 3_756
O9 Zn1 Zn1 80.95(4) 2_746 3_756
O5 Zn1 Zn1 80.13(4) 4_565 3_756
O6 Zn1 Zn1 71.27(4) 3_756 3_756
C3 N2 C0AA 120.5(2) . .
C3 N2 C4 121.6(2) . .
C0AA N2 C4 117.82(19) . .
O1 C3 N2 124.7(2) . .
O1 C3 H3 117.6 . .
N2 C3 H3 117.6 . .
N2 C4 H4A 109.5 . .
N2 C4 H4B 109.5 . .
H4A C4 H4B 109.5 . .
N2 C4 H4C 109.5 . .
H4A C4 H4C 109.5 . .
H4B C4 H4C 109.5 . .
N2 C0AA H0AA 109.5 . .
N2 C0AA H0AB 109.5 . .
H0AA C0AA H0AB 109.5 . .
N2 C0AA H0AC 109.5 . .
H0AA C0AA H0AC 109.5 . .
H0AB C0AA H0AC 109.5 . .
H1WA O1W H1WB 108.2 . .
C52' C57' C53 109.6(4) . .
C52' C57' H57C 109.8 . .
C53 C57' H57C 109.8 . .
C52' C57' H57D 109.8 . .
C53 C57' H57D 109.8 . .
H57C C57' H57D 108.2 . .
C54 C52' C57' 106.5(5) . .
C54 C52' H52C 110.4 . .
C57' C52' H52C 110.4 . .
C54 C52' H52D 110.4 . .
C57' C52' H52D 110.4 . .
H52C C52' H52D 108.6 . .

loop_
_geom_bond_atom_site_label_1
_geom_bond_atom_site_label_2
_geom_bond_distance
_geom_bond_site_symmetry_2
C7 O9 1.253(2) .
C7 O5 1.262(2) .
C7 C11 1.507(3) .
C8 O6 1.257(2) .
C8 O21 1.260(2) .
C8 C12 1.484(2) .
C9 C27 1.378(3) .
C9 C12 1.397(3) .
C9 H9 0.9300 .
C11 C21 1.391(3) .
C11 C39 1.397(3) .
C12 C23 1.393(3) .
C13 C19 1.387(3) 3_566
C13 C38 1.406(3) .
C13 H13 0.9300 .
C14 C29 1.339(3) .
C14 C38 1.460(3) .
C14 H14 0.9300 .
C15 C23 1.373(3) .
C15 C17 1.393(3) .
C15 H15 0.9300 .
C17 O7 1.379(2) .
C17 C27 1.382(3) .
C19 O3 1.369(2) .
C19 C38 1.415(3) .
C21 C22 1.394(3) .
C21 H21 0.9300 .
C22 C35 1.385(3) .
C22 H22 0.9300 .
C23 H23 0.9300 .
C26 C44 1.394(3) .
C26 C31 1.398(3) .
C26 C29 1.461(3) .
C27 H27 0.9300 .
C29 H29 0.9300 .
C31 C33 1.367(3) .
C31 H31 0.9300 .
C33 N3 1.342(2) .
C33 H33 0.9300 .
C35 C37 1.381(3) .
C35 O7 1.402(2) .
C37 C39 1.391(3) .
C37 H37 0.9300 .
C39 H39 0.9300 .
C42 N3 1.346(3) .
C42 C44 1.375(3) .
C42 H42 0.9300 .
C44 H44 0.9300 .
C46 O3 1.443(2) .
C46 C47 1.516(3) .
C46 H46A 0.9700 .
C46 H46B 0.9700 .
C47 C53 1.516(4) .
C47 H47A 0.9700 .
C47 H47B 0.9700 .
C52 C57 1.506(7) .
C52 C54 1.620(6) .
C52 H52A 0.9700 .
C52 H52B 0.9700 .
C53 C57 1.483(5) .
C53 C57' 1.702(6) .
C53 H53A 0.9700 .
C53 H53B 0.9700 .
C53 H53C 0.9700 .
C53 H53D 0.9700 .
C54 C52' 1.447(6) .
C54 H54A 0.9600 .
C54 H54B 0.9600 .
C54 H54C 0.9600 .
C54 H54D 0.9600 .
C54 H54E 0.9600 .
C54 H54F 0.9600 .
C57 H57A 0.9700 .
C57 H57B 0.9700 .
N3 Zn1 2.0099(15) .
O5 Zn1 2.0499(13) 4_566
O6 Zn1 2.0593(13) 3_756
O9 Zn1 2.0414(14) 2_756
O21 Zn1 2.0276(13) .
Zn1 Zn1 2.9008(4) 3_756
O1 C3 1.238(3) .
N2 C3 1.327(3) .
N2 C0AA 1.450(3) .
N2 C4 1.455(3) .
C3 H3 0.9300 .
C4 H4A 0.9600 .
C4 H4B 0.9600 .
C4 H4C 0.9600 .
C0AA H0AA 0.9600 .
C0AA H0AB 0.9600 .
C0AA H0AC 0.9600 .
O1W H1WA 0.8474 .
O1W H1WB 0.8505 .
C57' C52' 1.520(8) .
C57' H57C 0.9700 .
C57' H57D 0.9700 .
C52' H52C 0.9700 .
C52' H52D 0.9700 .

loop_
_geom_torsion_atom_site_label_1
_geom_torsion_atom_site_label_2
_geom_torsion_atom_site_label_3
_geom_torsion_atom_site_label_4
_geom_torsion
_geom_torsion_site_symmetry_1
_geom_torsion_site_symmetry_4
O9 C7 C11 C21 178.60(18) . .
O5 C7 C11 C21 -3.2(3) . .
O9 C7 C11 C39 -4.4(3) . .
O5 C7 C11 C39 173.79(17) . .
C27 C9 C12 C23 -2.4(3) . .
C27 C9 C12 C8 173.27(18) . .
O6 C8 C12 C23 12.7(3) . .
O21 C8 C12 C23 -168.93(18) . .
O6 C8 C12 C9 -162.95(18) . .
O21 C8 C12 C9 15.5(3) . .
C23 C15 C17 O7 -179.73(19) . .
C23 C15 C17 C27 -2.2(3) . .
C39 C11 C21 C22 -1.3(3) . .
C7 C11 C21 C22 175.74(18) . .
C11 C21 C22 C35 -0.1(3) . .
C17 C15 C23 C12 0.8(3) . .
C9 C12 C23 C15 1.4(3) . .
C8 C12 C23 C15 -174.25(18) . .
C12 C9 C27 C17 1.0(3) . .
O7 C17 C27 C9 178.60(19) . .
C15 C17 C27 C9 1.3(3) . .
C38 C14 C29 C26 179.0(2) . .
C44 C26 C29 C14 15.6(3) . .
C31 C26 C29 C14 -163.5(2) . .
C44 C26 C31 C33 -1.6(3) . .
C29 C26 C31 C33 177.60(19) . .
C26 C31 C33 N3 0.2(3) . .
C21 C22 C35 C37 1.2(3) . .
C21 C22 C35 O7 178.36(18) . .
C22 C35 C37 C39 -1.0(3) . .
O7 C35 C37 C39 -178.22(18) . .
C19 C13 C38 C19 0.2(3) 3_566 .
C19 C13 C38 C14 -179.67(19) 3_566 .
O3 C19 C38 C13 179.15(18) . .
C13 C19 C38 C13 -0.2(3) 3_566 .
O3 C19 C38 C14 -1.0(3) . .
C13 C19 C38 C14 179.66(19) 3_566 .
C29 C14 C38 C13 -170.8(2) . .
C29 C14 C38 C19 9.4(3) . .
C35 C37 C39 C11 -0.4(3) . .
C21 C11 C39 C37 1.6(3) . .
C7 C11 C39 C37 -175.49(18) . .
N3 C42 C44 C26 -0.8(3) . .
C31 C26 C44 C42 1.9(3) . .
C29 C26 C44 C42 -177.3(2) . .
O3 C46 C47 C53 65.6(3) . .
C46 C47 C53 C57 178.2(3) . .
C46 C47 C53 C57' -152.8(2) . .
C47 C53 C57 C52 84.5(5) . .
C54 C52 C57 C53 -178.7(4) . .
C31 C33 N3 C42 1.0(3) . .
C31 C33 N3 Zn1 179.40(15) . .
C44 C42 N3 C33 -0.7(3) . .
C44 C42 N3 Zn1 -179.09(16) . .
C13 C19 O3 C46 -0.8(3) 3_566 .
C38 C19 O3 C46 179.92(18) . .
C47 C46 O3 C19 169.23(18) . .
O9 C7 O5 Zn1 6.4(3) . 4_566
C11 C7 O5 Zn1 -171.61(12) . 4_566
O21 C8 O6 Zn1 -9.4(3) . 3_756
C12 C8 O6 Zn1 168.88(14) . 3_756
C27 C17 O7 C35 14.9(3) . .
C15 C17 O7 C35 -167.62(19) . .
C37 C35 O7 C17 -118.3(2) . .
C22 C35 O7 C17 64.4(3) . .
O5 C7 O9 Zn1 -1.6(3) . 2_756
C11 C7 O9 Zn1 176.45(12) . 2_756
O6 C8 O21 Zn1 3.5(3) . .
C12 C8 O21 Zn1 -174.81(13) . .
C0AA N2 C3 O1 0.0(4) . .
C4 N2 C3 O1 176.1(2) . .
C47 C53 C57' C52' 176.7(4) . .
C53 C57' C52' C54 179.9(4) . .
